data_4132710
loop_
_publ_author_name
'Wang, Yaxin'
'Hu, Xiafei'
'Morales-Rivera, Cristian A'
'Li, Guo-Xing'
'Huang, Xin'
'He, Gang'
'Liu, Peng'
'Chen, Gong'

_publ_section_title
;
 Epimerization of Tertiary Carbon Centers via Reversible Radical Cleavage
 of Unactivated C(sp<sup>3</sup>)-H Bonds.
;
_journal_issue 30
_journal_name_full 'Journal of the American Chemical Society'
_journal_page_first 9678
_journal_page_last 9684
_journal_paper_doi 10.1021/jacs.8b05753
_journal_volume 140
_journal_year 2018
_chemical_formula_moiety 'C35 H44 O4'
_chemical_formula_sum 'C35 H44 O4'
_chemical_formula_weight 528.70
_space_group_crystal_system orthorhombic
_space_group_IT_number 19
_space_group_name_Hall 'P 2ac 2ab'
_space_group_name_H-M_alt 'P 21 21 21'
_atom_sites_solution_hydrogens geom
_atom_sites_solution_primary iterative
_audit_creation_date 2018-01-24
_audit_creation_method
;
Olex2 1.2
(compiled 2017.08.10 svn.r3458 for OlexSys, GUI svn.r5381)
;
_cell_angle_alpha 90
_cell_angle_beta 90
_cell_angle_gamma 90
_cell_formula_units_Z 4
_cell_length_a 11.1414(3)
_cell_length_b 12.4672(4)
_cell_length_c 21.0621(5)
_cell_measurement_reflns_used 4397
_cell_measurement_temperature 120.00(10)
_cell_measurement_theta_max 27.7060
_cell_measurement_theta_min 3.4260
_cell_volume 2925.57(14)
_computing_cell_refinement 'CrysAlisPro 1.171.39.29c (Rigaku OD, 2017)'
_computing_data_collection 'CrysAlisPro 1.171.39.29c (Rigaku OD, 2017)'
_computing_data_reduction 'CrysAlisPro 1.171.39.29c (Rigaku OD, 2017)'
_computing_molecular_graphics 'Olex2 (Dolomanov et al., 2009)'
_computing_publication_material 'Olex2 (Dolomanov et al., 2009)'
_computing_structure_refinement 'XL (Sheldrick, 2008)'
_computing_structure_solution
;
Superflip (Palatinus & Chapuis, 2007;Palatinus & van der Lee, 2008;
Palatinus et al., 2012)
;
_diffrn_ambient_environment N~2~
_diffrn_ambient_temperature 120.00(10)
_diffrn_detector 'CCD plate'
_diffrn_detector_area_resol_mean 16.2116
_diffrn_detector_type Eos
_diffrn_measured_fraction_theta_full 0.998
_diffrn_measured_fraction_theta_max 0.998
_diffrn_measurement_details
;
List of Runs (angles in degrees, time in seconds):

  # Type    Start    End  Width  t~exp~   \w     \q     \k     \f   Frames
--------------------------------------------------------------------------
  1  \w    -41.00  92.00   1.00    5.00    --   18.63   0.00 -60.00  133
  2  \w     63.00  88.00   1.00    5.00    --   18.63 178.00 120.00   25
  3  \w    -44.00  -2.00   1.00    5.00    --   18.63 -57.00 120.00   42
  4  \w    -95.00 -63.00   1.00    5.00    --  -19.56 178.00 -30.00   32
;
_diffrn_measurement_device 'four-circle diffractometer'
_diffrn_measurement_device_type 'SuperNova, Single source at offset/far, Eos'
_diffrn_measurement_method '\w scans'
_diffrn_orient_matrix_type 'CrysAlisPro convention (1999,Acta A55,543-557)'
_diffrn_orient_matrix_UB_11 -0.0526540000
_diffrn_orient_matrix_UB_12 0.0315615000
_diffrn_orient_matrix_UB_13 -0.0032749000
_diffrn_orient_matrix_UB_21 0.0339385000
_diffrn_orient_matrix_UB_22 0.0407066000
_diffrn_orient_matrix_UB_23 -0.0151712000
_diffrn_orient_matrix_UB_31 -0.0113677000
_diffrn_orient_matrix_UB_32 -0.0241108000
_diffrn_orient_matrix_UB_33 -0.0298989000
_diffrn_radiation_monochromator mirror
_diffrn_radiation_probe x-ray
_diffrn_radiation_type MoK\a
_diffrn_radiation_wavelength 0.71073
_diffrn_reflns_av_R_equivalents 0.0317
_diffrn_reflns_av_unetI/netI 0.0545
_diffrn_reflns_Laue_measured_fraction_full 0.998
_diffrn_reflns_Laue_measured_fraction_max 0.998
_diffrn_reflns_limit_h_max 13
_diffrn_reflns_limit_h_min -13
_diffrn_reflns_limit_k_max 14
_diffrn_reflns_limit_k_min -7
_diffrn_reflns_limit_l_max 17
_diffrn_reflns_limit_l_min -25
_diffrn_reflns_number 11601
_diffrn_reflns_point_group_measured_fraction_full 0.998
_diffrn_reflns_point_group_measured_fraction_max 0.998
_diffrn_reflns_theta_full 25.025
_diffrn_reflns_theta_max 25.025
_diffrn_reflns_theta_min 3.123
_diffrn_source 'micro-focus sealed X-ray tube'
_diffrn_source_type 'SuperNova (Mo) X-ray Source'
_exptl_absorpt_coefficient_mu 0.077
_exptl_absorpt_correction_T_max 1.00000
_exptl_absorpt_correction_T_min 0.82579
_exptl_absorpt_correction_type multi-scan
_exptl_absorpt_process_details
;
CrysAlisPro 1.171.39.29c (Rigaku Oxford Diffraction, 2017)
Empirical absorption correction using spherical harmonics,
 implemented in SCALE3 ABSPACK scaling algorithm.
;
_exptl_crystal_colour 'clear light colourless'
_exptl_crystal_colour_lustre clear
_exptl_crystal_colour_modifier light
_exptl_crystal_colour_primary colourless
_exptl_crystal_density_diffrn 1.200
_exptl_crystal_description block
_exptl_crystal_F_000 1144
_exptl_crystal_size_max 0.3
_exptl_crystal_size_mid 0.3
_exptl_crystal_size_min 0.28
_refine_diff_density_max 0.129
_refine_diff_density_min -0.176
_refine_diff_density_rms 0.035
_refine_ls_abs_structure_details
;
 Flack x determined using 1501 quotients [(I+)-(I-)]/[(I+)+(I-)]
 (Parsons, Flack and Wagner, Acta Cryst. B69 (2013) 249-259).
;
_refine_ls_abs_structure_Flack 1.4(7)
_refine_ls_extinction_method none
_refine_ls_goodness_of_fit_ref 1.052
_refine_ls_hydrogen_treatment constr
_refine_ls_matrix_type full
_refine_ls_number_parameters 355
_refine_ls_number_reflns 5154
_refine_ls_number_restraints 0
_refine_ls_restrained_S_all 1.052
_refine_ls_R_factor_all 0.0577
_refine_ls_R_factor_gt 0.0451
_refine_ls_shift/su_max 0.000
_refine_ls_shift/su_mean 0.000
_refine_ls_structure_factor_coef Fsqd
_refine_ls_weighting_details 'w=1/[\s^2^(Fo^2^)+(0.0340P)^2^+0.1930P] where P=(Fo^2^+2Fc^2^)/3'
_refine_ls_weighting_scheme calc
_refine_ls_wR_factor_gt 0.0862
_refine_ls_wR_factor_ref 0.0930
_reflns_Friedel_coverage 0.769
_reflns_Friedel_fraction_full 1.000
_reflns_Friedel_fraction_max 1.000
_reflns_number_gt 4358
_reflns_number_total 5154
_reflns_threshold_expression 'I > 2\s(I)'
_cod_data_source_file ja8b05753_si_004.cif
_cod_data_source_block p180124d
_cod_original_cell_volume 2925.55(13)
_cod_database_code 4132710
_shelx_shelxl_version_number 2014/7
_chemical_oxdiff_formula 'C H O'
_shelx_space_group_comment
;
The symmetry employed for this shelxl refinement is uniquely defined
by the following loop, which should always be used as a source of
symmetry information in preference to the above space-group names.
They are only intended as comments.
;
_shelx_estimated_absorpt_t_max 0.979
_shelx_estimated_absorpt_t_min 0.977
_reflns_odcompleteness_completeness 99.71
_reflns_odcompleteness_iscentric 1
_reflns_odcompleteness_theta 26.32
_olex2_refinement_description
;
1. Fixed Uiso
 At 1.2 times of:
  All C(H) groups, All C(H,H) groups
 At 1.5 times of:
  All C(H,H,H) groups
2.a Ternary CH refined with riding coordinates:
 C17(H17), C22(H22), C18(H18), C12(H12), C26(H26), C27(H27), C8(H8)
2.b Secondary CH2 refined with riding coordinates:
 C20(H20A,H20B), C16(H16A,H16B), C10(H10A,H10B), C19(H19A,H19B), C13(H13A,
 H13B), C25(H25A,H25B), C15(H15A,H15B), C9(H9A,H9B), C24(H24A,H24B)
2.c Aromatic/amide H refined with riding coordinates:
 C35(H35), C5(H5), C1(H1), C33(H33), C31(H31), C34(H34), C32(H32), C2(H2),
 C3(H3), C4(H4)
2.d Idealised Me refined as rotating group:
 C23(H23A,H23B,H23C), C14(H14A,H14B,H14C), C28(H28A,H28B,H28C)
;
_olex2_date_sample_data_collection 2018-01-24
_olex2_submission_special_instructions 'No special instructions were received'
_oxdiff_exptl_absorpt_empirical_details
;
Empirical correction (ABSPACK) includes:
- Absorption correction using spherical harmonics
- Frame scaling
;
_oxdiff_exptl_absorpt_empirical_full_max 1.147
_oxdiff_exptl_absorpt_empirical_full_min 0.784

loop_
_space_group_symop_operation_xyz
'x, y, z'
'-x+1/2, -y, z+1/2'
'x+1/2, -y+1/2, -z'
'-x, y+1/2, -z+1/2'

loop_
_atom_site_label
_atom_site_type_symbol
_atom_site_fract_x
_atom_site_fract_y
_atom_site_fract_z
_atom_site_U_iso_or_equiv
_atom_site_adp_type
_atom_site_occupancy
_atom_site_site_symmetry_order
_atom_site_calc_flag
_atom_site_refinement_flags_posn
O4 O 0.91653(19) 0.87319(18) 0.63888(9) 0.0330(5) Uani 1 1 d .
O1 O -0.0066(2) 0.2905(2) 0.47380(10) 0.0507(7) Uani 1 1 d .
O3 O 1.01335(18) 0.93872(18) 0.72424(9) 0.0355(6) Uani 1 1 d .
O2 O 0.14869(19) 0.38571(19) 0.51088(9) 0.0353(6) Uani 1 1 d .
C21 C 0.6109(3) 0.7406(2) 0.66248(12) 0.0248(7) Uani 1 1 d .
C17 C 0.3915(3) 0.7291(2) 0.62255(13) 0.0256(7) Uani 1 1 d .
H17 H 0.3603 0.7541 0.6635 0.031 Uiso 1 1 calc R
C7 C 0.0952(3) 0.3208(3) 0.46941(13) 0.0274(7) Uani 1 1 d .
C6 C 0.1781(3) 0.2881(2) 0.41740(12) 0.0241(6) Uani 1 1 d .
C22 C 0.5164(3) 0.7757(3) 0.61345(13) 0.0269(7) Uani 1 1 d .
H22 H 0.5447 0.7485 0.5724 0.032 Uiso 1 1 calc R
C11 C 0.2742(3) 0.5517(3) 0.63231(13) 0.0262(7) Uani 1 1 d .
C18 C 0.3992(3) 0.6051(2) 0.62432(12) 0.0246(7) Uani 1 1 d .
H18 H 0.4279 0.5834 0.5823 0.030 Uiso 1 1 calc R
C20 C 0.6182(3) 0.6178(3) 0.66100(14) 0.0306(8) Uani 1 1 d .
H20A H 0.6498 0.5949 0.6203 0.037 Uiso 1 1 calc R
H20B H 0.6729 0.5935 0.6938 0.037 Uiso 1 1 calc R
C12 C 0.1950(3) 0.5902(3) 0.57590(13) 0.0294(7) Uani 1 1 d .
H12 H 0.2378 0.5701 0.5371 0.035 Uiso 1 1 calc R
C23 C 0.5800(3) 0.7782(3) 0.72994(12) 0.0304(7) Uani 1 1 d .
H23A H 0.5790 0.8552 0.7312 0.046 Uiso 1 1 calc GR
H23B H 0.6393 0.7518 0.7591 0.046 Uiso 1 1 calc GR
H23C H 0.5025 0.7512 0.7417 0.046 Uiso 1 1 calc GR
C35 C 1.1886(3) 1.0306(3) 0.64266(14) 0.0320(7) Uani 1 1 d .
H35 H 1.2072 1.0280 0.6857 0.038 Uiso 1 1 calc R
C5 C 0.2977(3) 0.3196(3) 0.41567(13) 0.0296(7) Uani 1 1 d .
H5 H 0.3278 0.3652 0.4468 0.036 Uiso 1 1 calc R
C30 C 1.0833(3) 0.9836(2) 0.62051(13) 0.0273(7) Uani 1 1 d .
C1 C 0.1347(3) 0.2197(3) 0.37066(13) 0.0317(8) Uani 1 1 d .
H1 H 0.0543 0.1998 0.3709 0.038 Uiso 1 1 calc R
C29 C 1.0023(3) 0.9301(3) 0.66725(14) 0.0304(7) Uani 1 1 d .
C33 C 1.2376(3) 1.0855(3) 0.53666(15) 0.0379(8) Uani 1 1 d .
H33 H 1.2888 1.1202 0.5085 0.045 Uiso 1 1 calc R
C31 C 1.0566(3) 0.9871(3) 0.55591(13) 0.0319(8) Uani 1 1 d .
H31 H 0.9871 0.9548 0.5407 0.038 Uiso 1 1 calc R
C16 C 0.3056(3) 0.7658(3) 0.57029(14) 0.0342(8) Uani 1 1 d .
H16A H 0.2952 0.8429 0.5731 0.041 Uiso 1 1 calc R
H16B H 0.3409 0.7500 0.5292 0.041 Uiso 1 1 calc R
C10 C 0.2856(3) 0.4281(2) 0.62659(14) 0.0295(7) Uani 1 1 d .
H10A H 0.3310 0.4111 0.5886 0.035 Uiso 1 1 calc R
H10B H 0.3305 0.4013 0.6627 0.035 Uiso 1 1 calc R
C26 C 0.7209(3) 0.8033(3) 0.63721(13) 0.0302(7) Uani 1 1 d .
H26 H 0.7475 0.7672 0.5984 0.036 Uiso 1 1 calc R
C19 C 0.4947(3) 0.5666(3) 0.67150(13) 0.0307(7) Uani 1 1 d .
H19A H 0.4680 0.5827 0.7143 0.037 Uiso 1 1 calc R
H19B H 0.5024 0.4893 0.6680 0.037 Uiso 1 1 calc R
C27 C 0.8302(3) 0.8156(3) 0.67959(13) 0.0295(7) Uani 1 1 d .
H27 H 0.8096 0.8603 0.7162 0.035 Uiso 1 1 calc R
C13 C 0.0741(3) 0.5336(3) 0.57326(14) 0.0333(8) Uani 1 1 d .
H13A H 0.0278 0.5527 0.6106 0.040 Uiso 1 1 calc R
H13B H 0.0303 0.5583 0.5362 0.040 Uiso 1 1 calc R
C25 C 0.6685(3) 0.9132(3) 0.61733(14) 0.0378(8) Uani 1 1 d .
H25A H 0.7030 0.9362 0.5773 0.045 Uiso 1 1 calc R
H25B H 0.6860 0.9669 0.6493 0.045 Uiso 1 1 calc R
C14 C 0.2195(3) 0.5795(3) 0.69711(13) 0.0343(8) Uani 1 1 d .
H14A H 0.2698 0.5518 0.7303 0.052 Uiso 1 1 calc GR
H14B H 0.1410 0.5481 0.7004 0.052 Uiso 1 1 calc GR
H14C H 0.2133 0.6560 0.7012 0.052 Uiso 1 1 calc GR
C15 C 0.1833(3) 0.7120(3) 0.57461(15) 0.0357(8) Uani 1 1 d .
H15A H 0.1348 0.7331 0.5384 0.043 Uiso 1 1 calc R
H15B H 0.1427 0.7360 0.6128 0.043 Uiso 1 1 calc R
C8 C 0.0861(3) 0.4129(3) 0.57019(13) 0.0316(8) Uani 1 1 d .
H8 H 0.0069 0.3790 0.5714 0.038 Uiso 1 1 calc R
C9 C 0.1647(3) 0.3703(3) 0.62365(13) 0.0330(8) Uani 1 1 d .
H9A H 0.1782 0.2942 0.6173 0.040 Uiso 1 1 calc R
H9B H 0.1232 0.3794 0.6638 0.040 Uiso 1 1 calc R
C34 C 1.2661(3) 1.0813(3) 0.60059(15) 0.0372(8) Uani 1 1 d .
H34 H 1.3367 1.1123 0.6153 0.045 Uiso 1 1 calc R
C28 C 0.8873(3) 0.7125(3) 0.70232(16) 0.0400(8) Uani 1 1 d .
H28A H 0.8955 0.6639 0.6673 0.060 Uiso 1 1 calc GR
H28B H 0.8377 0.6805 0.7344 0.060 Uiso 1 1 calc GR
H28C H 0.9651 0.7277 0.7197 0.060 Uiso 1 1 calc GR
C32 C 1.1333(3) 1.0384(3) 0.51463(14) 0.0371(8) Uani 1 1 d .
H32 H 1.1147 1.0414 0.4716 0.045 Uiso 1 1 calc R
C24 C 0.5310(3) 0.8977(3) 0.61054(15) 0.0378(9) Uani 1 1 d .
H24A H 0.4882 0.9324 0.6450 0.045 Uiso 1 1 calc R
H24B H 0.5023 0.9260 0.5704 0.045 Uiso 1 1 calc R
C2 C 0.2100(3) 0.1811(3) 0.32381(14) 0.0372(8) Uani 1 1 d .
H2 H 0.1809 0.1339 0.2932 0.045 Uiso 1 1 calc R
C3 C 0.3281(3) 0.2130(3) 0.32276(14) 0.0377(8) Uani 1 1 d .
H3 H 0.3793 0.1870 0.2914 0.045 Uiso 1 1 calc R
C4 C 0.3714(3) 0.2835(3) 0.36796(14) 0.0352(8) Uani 1 1 d .
H4 H 0.4507 0.3065 0.3661 0.042 Uiso 1 1 calc R

loop_
_atom_site_aniso_label
_atom_site_aniso_U_11
_atom_site_aniso_U_22
_atom_site_aniso_U_33
_atom_site_aniso_U_23
_atom_site_aniso_U_13
_atom_site_aniso_U_12
O4 0.0329(12) 0.0355(14) 0.0308(10) 0.0007(10) 0.0055(9) -0.0104(12)
O1 0.0249(12) 0.075(2) 0.0526(13) -0.0280(14) 0.0006(10) -0.0071(15)
O3 0.0347(12) 0.0422(15) 0.0295(11) 0.0002(11) -0.0016(9) -0.0018(13)
O2 0.0362(12) 0.0355(14) 0.0342(11) -0.0114(11) 0.0039(10) -0.0122(12)
C21 0.0264(16) 0.0215(17) 0.0265(14) 0.0021(13) 0.0017(12) 0.0012(15)
C17 0.0292(16) 0.0211(17) 0.0263(14) -0.0004(13) -0.0040(12) 0.0003(16)
C7 0.0266(17) 0.0229(17) 0.0326(15) 0.0000(15) -0.0063(14) 0.0027(16)
C6 0.0266(15) 0.0178(15) 0.0279(14) 0.0029(13) -0.0047(12) 0.0003(15)
C22 0.0342(18) 0.0235(17) 0.0230(14) 0.0014(14) -0.0026(13) 0.0006(16)
C11 0.0301(16) 0.0240(17) 0.0244(14) 0.0013(14) -0.0002(13) 0.0029(15)
C18 0.0307(17) 0.0202(16) 0.0231(14) -0.0004(13) 0.0006(12) 0.0021(16)
C20 0.0309(18) 0.0250(19) 0.0360(16) -0.0002(15) -0.0045(14) 0.0010(16)
C12 0.0310(17) 0.0285(18) 0.0287(15) -0.0006(15) -0.0032(13) 0.0051(17)
C23 0.0314(17) 0.0313(19) 0.0285(14) -0.0024(15) 0.0004(13) -0.0016(17)
C35 0.0323(17) 0.0256(18) 0.0382(16) -0.0036(15) 0.0001(14) 0.0028(17)
C5 0.0308(18) 0.0232(18) 0.0349(15) 0.0006(15) -0.0044(14) -0.0024(16)
C30 0.0258(16) 0.0195(16) 0.0367(16) 0.0004(14) 0.0026(13) 0.0034(15)
C1 0.0276(16) 0.0340(19) 0.0334(16) -0.0021(16) -0.0042(14) -0.0011(17)
C29 0.0256(16) 0.0267(19) 0.0389(18) 0.0004(15) 0.0013(14) 0.0027(17)
C33 0.0374(19) 0.0260(19) 0.0503(19) 0.0101(17) 0.0132(16) 0.0046(18)
C31 0.0294(17) 0.0286(19) 0.0377(17) -0.0006(15) -0.0016(13) -0.0013(17)
C16 0.0401(19) 0.0229(18) 0.0397(17) 0.0049(15) -0.0127(15) 0.0024(17)
C10 0.0335(18) 0.0214(18) 0.0337(16) 0.0030(14) -0.0032(14) 0.0021(16)
C26 0.0345(17) 0.0309(19) 0.0254(14) -0.0005(15) 0.0060(13) -0.0032(17)
C19 0.0323(17) 0.0211(17) 0.0387(16) 0.0052(15) -0.0053(14) -0.0012(17)
C27 0.0285(17) 0.0303(19) 0.0297(15) 0.0040(15) 0.0043(13) -0.0043(17)
C13 0.0325(18) 0.0315(19) 0.0359(16) -0.0049(16) -0.0058(14) 0.0015(17)
C25 0.044(2) 0.031(2) 0.0379(17) 0.0081(16) -0.0055(15) -0.0085(19)
C14 0.0343(18) 0.035(2) 0.0341(15) -0.0047(16) 0.0025(14) -0.0071(18)
C15 0.0346(18) 0.0288(18) 0.0437(17) 0.0005(16) -0.0131(15) 0.0048(18)
C8 0.0297(17) 0.0357(19) 0.0294(15) -0.0068(16) 0.0039(13) -0.0039(18)
C9 0.0348(18) 0.0252(18) 0.0391(17) -0.0032(15) 0.0021(14) -0.0035(17)
C34 0.0286(18) 0.0236(19) 0.060(2) -0.0011(17) 0.0009(15) -0.0005(17)
C28 0.0272(18) 0.036(2) 0.057(2) 0.0036(18) 0.0000(15) -0.0009(19)
C32 0.0394(19) 0.033(2) 0.0386(17) 0.0075(16) 0.0050(15) -0.0014(18)
C24 0.044(2) 0.028(2) 0.0417(17) 0.0098(16) -0.0066(15) -0.0042(19)
C2 0.045(2) 0.036(2) 0.0306(15) -0.0054(16) 0.0019(14) -0.0031(19)
C3 0.044(2) 0.035(2) 0.0347(16) 0.0033(17) 0.0091(15) 0.006(2)
C4 0.0278(16) 0.034(2) 0.0440(17) 0.0022(17) 0.0043(15) -0.0032(17)

loop_
_atom_type_symbol
_atom_type_description
_atom_type_scat_dispersion_real
_atom_type_scat_dispersion_imag
_atom_type_scat_source
C C 0.0033 0.0016 'International Tables Vol C Tables 4.2.6.8 and 6.1.1.4'
H H 0.0000 0.0000 'International Tables Vol C Tables 4.2.6.8 and 6.1.1.4'
O O 0.0106 0.0060 'International Tables Vol C Tables 4.2.6.8 and 6.1.1.4'

loop_
_geom_angle_atom_site_label_1
_geom_angle_atom_site_label_2
_geom_angle_atom_site_label_3
_geom_angle
C29 O4 C27 117.8(2)
C7 O2 C8 119.1(2)
C22 C21 C26 99.6(2)
C20 C21 C22 107.8(2)
C20 C21 C23 109.6(2)
C20 C21 C26 117.1(3)
C23 C21 C22 112.4(2)
C23 C21 C26 110.0(2)
C22 C17 C18 109.5(3)
C22 C17 C16 111.6(2)
C16 C17 C18 110.5(2)
O1 C7 O2 124.3(3)
O1 C7 C6 123.8(3)
O2 C7 C6 111.8(3)
C5 C6 C7 122.4(3)
C1 C6 C7 118.2(3)
C1 C6 C5 119.3(3)
C17 C22 C21 115.7(2)
C17 C22 C24 118.8(3)
C24 C22 C21 103.7(3)
C18 C11 C12 107.1(2)
C10 C11 C18 110.2(3)
C10 C11 C12 107.1(2)
C14 C11 C18 110.9(2)
C14 C11 C12 112.6(2)
C14 C11 C10 109.0(3)
C17 C18 C11 112.4(2)
C19 C18 C17 111.5(2)
C19 C18 C11 114.7(2)
C19 C20 C21 111.5(3)
C13 C12 C11 112.8(2)
C13 C12 C15 112.7(3)
C15 C12 C11 111.7(3)
C34 C35 C30 120.1(3)
C4 C5 C6 120.0(3)
C35 C30 C29 118.5(2)
C35 C30 C31 119.6(3)
C31 C30 C29 121.9(3)
C2 C1 C6 120.6(3)
O4 C29 C30 112.1(2)
O3 C29 O4 124.4(3)
O3 C29 C30 123.5(3)
C32 C33 C34 120.2(3)
C32 C31 C30 119.9(3)
C15 C16 C17 112.7(2)
C9 C10 C11 113.5(3)
C27 C26 C21 118.9(2)
C27 C26 C25 111.9(3)
C25 C26 C21 104.0(2)
C20 C19 C18 113.5(2)
O4 C27 C26 103.3(2)
O4 C27 C28 108.8(2)
C28 C27 C26 116.0(3)
C8 C13 C12 112.6(3)
C26 C25 C24 106.7(3)
C16 C15 C12 111.3(3)
O2 C8 C13 108.0(3)
O2 C8 C9 106.0(2)
C13 C8 C9 111.5(3)
C8 C9 C10 111.8(3)
C33 C34 C35 119.7(3)
C31 C32 C33 120.5(3)
C22 C24 C25 103.0(3)
C3 C2 C1 119.4(3)
C2 C3 C4 120.4(3)
C5 C4 C3 120.3(3)

loop_
_geom_bond_atom_site_label_1
_geom_bond_atom_site_label_2
_geom_bond_distance
O4 C29 1.332(4)
O4 C27 1.476(3)
O1 C7 1.200(4)
O3 C29 1.212(3)
O2 C7 1.331(3)
O2 C8 1.470(3)
C21 C22 1.538(4)
C21 C20 1.534(4)
C21 C23 1.535(4)
C21 C26 1.547(4)
C17 C22 1.520(4)
C17 C18 1.549(4)
C17 C16 1.529(4)
C7 C6 1.490(4)
C6 C5 1.389(4)
C6 C1 1.389(4)
C22 C24 1.532(5)
C11 C18 1.553(4)
C11 C12 1.556(4)
C11 C10 1.551(4)
C11 C14 1.535(4)
C18 C19 1.534(4)
C20 C19 1.533(4)
C12 C13 1.522(4)
C12 C15 1.525(4)
C35 C30 1.392(4)
C35 C34 1.389(4)
C5 C4 1.374(4)
C30 C29 1.493(4)
C30 C31 1.394(4)
C1 C2 1.381(4)
C33 C34 1.384(4)
C33 C32 1.383(4)
C31 C32 1.376(4)
C16 C15 1.522(4)
C10 C9 1.529(4)
C26 C27 1.518(4)
C26 C25 1.547(5)
C27 C28 1.512(4)
C13 C8 1.511(4)
C25 C24 1.550(4)
C8 C9 1.522(4)
C2 C3 1.376(5)
C3 C4 1.383(4)

loop_
_geom_torsion_atom_site_label_1
_geom_torsion_atom_site_label_2
_geom_torsion_atom_site_label_3
_geom_torsion_atom_site_label_4
_geom_torsion
O1 C7 C6 C5 -176.1(3)
O1 C7 C6 C1 1.0(5)
O2 C7 C6 C5 2.6(4)
O2 C7 C6 C1 179.7(3)
O2 C8 C9 C10 65.0(3)
C21 C22 C24 C25 37.0(3)
C21 C20 C19 C18 55.6(3)
C21 C26 C27 O4 177.0(3)
C21 C26 C27 C28 58.0(4)
C21 C26 C25 C24 -18.2(3)
C17 C22 C24 C25 167.0(2)
C17 C18 C19 C20 -52.7(3)
C17 C16 C15 C12 -54.0(4)
C7 O2 C8 C13 -122.2(3)
C7 O2 C8 C9 118.2(3)
C7 C6 C5 C4 177.3(3)
C7 C6 C1 C2 -175.6(3)
C6 C5 C4 C3 -2.1(5)
C6 C1 C2 C3 -1.6(5)
C22 C21 C20 C19 -54.8(3)
C22 C21 C26 C27 165.3(3)
C22 C21 C26 C25 40.1(3)
C22 C17 C18 C11 -179.0(2)
C22 C17 C18 C19 50.6(3)
C22 C17 C16 C15 174.5(3)
C11 C18 C19 C20 178.0(2)
C11 C12 C13 C8 -56.2(3)
C11 C12 C15 C16 57.8(3)
C11 C10 C9 C8 55.2(3)
C18 C17 C22 C21 -55.4(3)
C18 C17 C22 C24 -179.7(2)
C18 C17 C16 C15 52.4(3)
C18 C11 C12 C13 173.2(2)
C18 C11 C12 C15 -58.7(3)
C18 C11 C10 C9 -171.1(2)
C20 C21 C22 C17 57.3(3)
C20 C21 C22 C24 -170.8(3)
C20 C21 C26 C27 -78.9(4)
C20 C21 C26 C25 155.9(3)
C12 C11 C18 C17 57.9(3)
C12 C11 C18 C19 -173.3(2)
C12 C11 C10 C9 -55.0(3)
C12 C13 C8 O2 -62.9(3)
C12 C13 C8 C9 53.1(3)
C23 C21 C22 C17 -63.6(3)
C23 C21 C22 C24 68.3(3)
C23 C21 C20 C19 67.9(3)
C23 C21 C26 C27 47.0(4)
C23 C21 C26 C25 -78.2(3)
C35 C30 C29 O4 -169.3(3)
C35 C30 C29 O3 11.4(5)
C35 C30 C31 C32 -1.1(5)
C5 C6 C1 C2 1.6(5)
C30 C35 C34 C33 0.5(5)
C30 C31 C32 C33 0.8(5)
C1 C6 C5 C4 0.2(5)
C1 C2 C3 C4 -0.3(5)
C29 O4 C27 C26 156.0(3)
C29 O4 C27 C28 -80.2(3)
C29 C30 C31 C32 179.2(3)
C31 C30 C29 O4 10.4(4)
C31 C30 C29 O3 -168.9(3)
C16 C17 C22 C21 -178.1(2)
C16 C17 C22 C24 57.6(3)
C16 C17 C18 C11 -55.6(3)
C16 C17 C18 C19 174.0(2)
C10 C11 C18 C17 174.0(2)
C10 C11 C18 C19 -57.2(3)
C10 C11 C12 C13 55.0(3)
C10 C11 C12 C15 -176.9(3)
C26 C21 C22 C17 180.0(3)
C26 C21 C22 C24 -48.2(3)
C26 C21 C20 C19 -166.0(2)
C26 C25 C24 C22 -11.2(3)
C27 O4 C29 O3 -0.9(5)
C27 O4 C29 C30 179.7(2)
C27 C26 C25 C24 -147.8(2)
C13 C12 C15 C16 -174.0(2)
C13 C8 C9 C10 -52.2(4)
C25 C26 C27 O4 -61.7(3)
C25 C26 C27 C28 179.3(3)
C14 C11 C18 C17 -65.2(3)
C14 C11 C18 C19 63.6(3)
C14 C11 C12 C13 -64.8(3)
C14 C11 C12 C15 63.4(3)
C14 C11 C10 C9 67.0(3)
C15 C12 C13 C8 176.2(3)
C8 O2 C7 O1 7.7(5)
C8 O2 C7 C6 -171.0(2)
C34 C35 C30 C29 -179.8(3)
C34 C35 C30 C31 0.5(5)
C34 C33 C32 C31 0.1(5)
C32 C33 C34 C35 -0.8(5)
C2 C3 C4 C5 2.2(5)
